data_1101078
loop_
_publ_author_name
'Manuel G. Basallote'
'Joaqu\'in Dur\'an'
'Mar\'ia J. Fern\'andez-Trujillo'
'M. \'Angeles M\'a\~nez'
'Miguel Quir\'os'
'Juan M. Salas'

_journal_name_full Polyhedron
_journal_page_first 297
_journal_page_last 305
_journal_paper_doi 10.1016/S0277-5387(00)00630-6
_journal_volume 20
_journal_year 2001
_chemical_formula_sum 'C24 H52 Br1.33 N10.67 O18'
_chemical_formula_weight 884.64
_space_group_IT_number 2
_symmetry_cell_setting triclinic
_symmetry_space_group_name_Hall '-P 1'
_symmetry_space_group_name_H-M 'P -1'
_cell_angle_alpha 80.425(9)
_cell_angle_beta 71.135(10)
_cell_angle_gamma 86.857(11)
_cell_formula_units_Z 1
_cell_length_a 8.4812(13)
_cell_length_b 10.5077(12)
_cell_length_c 11.8177(13)
_cell_measurement_temperature 293(2)
_cell_volume 982.7(2)
_diffrn_ambient_temperature 293(2)
_exptl_crystal_density_diffrn 1.495
_cod_database_code 1101078

loop_
_symmetry_equiv_pos_as_xyz
'x, y, z'
'-x, -y, -z'

loop_
_atom_site_label
_atom_site_type_symbol
_atom_site_fract_x
_atom_site_fract_y
_atom_site_fract_z
_atom_site_U_iso_or_equiv
_atom_site_adp_type
_atom_site_occupancy
_atom_site_symmetry_multiplicity
_atom_site_calc_flag
_atom_site_refinement_flags
_atom_site_disorder_assembly
_atom_site_disorder_group
N1 N 0.7951(4) 0.8041(3) 0.1400(3) 0.0338(6) Uani 1 1 d . . .
H11 H 0.8176 0.8036 0.0603 0.041 Uiso 1 1 d R . .
H12 H 0.6939 0.8400 0.1676 0.041 Uiso 1 1 d R . .
C2 C 0.7895(5) 0.6655(3) 0.2031(4) 0.0371(8) Uani 1 1 d . . .
H21 H 0.7418 0.6622 0.2901 0.045 Uiso 1 1 d R . .
H22 H 0.9010 0.6295 0.1854 0.045 Uiso 1 1 d R . .
C3 C 0.6828(6) 0.5897(4) 0.1574(4) 0.0425(9) Uani 1 1 d . . .
H31 H 0.5882 0.6420 0.1488 0.051 Uiso 1 1 d R . .
H32 H 0.7473 0.5695 0.0783 0.051 Uiso 1 1 d R . .
N4 N 0.6212(4) 0.4679(3) 0.2422(3) 0.0336(6) Uani 1 1 d . . .
H41 H 0.7082 0.4160 0.2453 0.040 Uiso 1 1 d R . .
H42 H 0.5685 0.4860 0.3170 0.040 Uiso 1 1 d R . .
C5 C 0.5050(5) 0.4017(4) 0.2005(3) 0.0387(8) Uani 1 1 d . . .
H51 H 0.5643 0.3765 0.1224 0.046 Uiso 1 1 d R . .
H52 H 0.4165 0.4606 0.1907 0.046 Uiso 1 1 d R . .
C6 C 0.4296(5) 0.2826(4) 0.2923(3) 0.0356(7) Uani 1 1 d . . .
H61 H 0.5141 0.2163 0.2911 0.043 Uiso 1 1 d R . .
H62 H 0.3869 0.3043 0.3734 0.043 Uiso 1 1 d R . .
N7 N 0.2925(4) 0.2350(3) 0.2584(3) 0.0346(6) Uani 1 1 d . . .
H71 H 0.3320 0.2260 0.1797 0.042 Uiso 1 1 d R . .
H72 H 0.2117 0.2952 0.2662 0.042 Uiso 1 1 d R . .
C8 C 0.2178(6) 0.1086(4) 0.3301(3) 0.0418(9) Uani 1 1 d . . .
H81 H 0.2938 0.0390 0.3040 0.050 Uiso 1 1 d R . .
H82 H 0.1158 0.0951 0.3133 0.050 Uiso 1 1 d R . .
C9 C 0.1774(5) 0.1042(3) 0.4638(3) 0.0326(7) Uani 1 1 d . . .
C10 C 0.2668(5) 0.0306(4) 0.5279(4) 0.0408(8) Uani 1 1 d . . .
H101 H 0.3534 -0.0201 0.4876 0.049 Uiso 1 1 d R . .
C11 C 0.2337(5) 0.0305(4) 0.6508(4) 0.0396(8) Uani 1 1 d . . .
H111 H 0.2948 -0.0224 0.6926 0.048 Uiso 1 1 d R . .
C12 C 0.1085(4) 0.1094(3) 0.7105(3) 0.0297(7) Uani 1 1 d . . .
C13 C 0.0121(5) 0.1835(4) 0.6483(4) 0.0383(8) Uani 1 1 d . . .
H131 H -0.0722 0.2366 0.6875 0.046 Uiso 1 1 d R . .
C14 C 0.0455(5) 0.1794(4) 0.5251(4) 0.0363(8) Uani 1 1 d . . .
H141 H -0.0206 0.2260 0.4834 0.044 Uiso 1 1 d R . .
C15 C 0.0785(5) 0.1145(4) 0.8426(3) 0.0381(8) Uani 1 1 d . . .
H151 H -0.0318 0.1490 0.8777 0.046 Uiso 1 1 d R . .
H152 H 0.0829 0.0276 0.8849 0.046 Uiso 1 1 d R . .
N1N N 0.5920(5) 0.1335(4) 0.0127(3) 0.0453(8) Uani 1 1 d . . .
O1N O 0.4728(4) 0.2087(3) 0.0141(3) 0.0542(8) Uani 1 1 d . . .
O2N O 0.6223(6) 0.0939(5) 0.1076(4) 0.0785(12) Uani 1 1 d . . .
O3N O 0.6787(5) 0.0957(5) -0.0830(4) 0.0781(13) Uani 1 1 d . . .
N2N N 0.9581(4) 0.2830(3) 0.1312(3) 0.0355(7) Uani 1 1 d . . .
O4N O 0.8818(5) 0.2975(4) 0.2387(3) 0.0635(10) Uani 1 1 d . . .
O5N O 1.0838(5) 0.2121(4) 0.1065(3) 0.0599(10) Uani 1 1 d . . .
O6N O 0.9062(5) 0.3346(4) 0.0494(3) 0.0741(12) Uani 1 1 d . . .
Br Br 0.30619(16) 0.56868(9) 0.47702(7) 0.0605(3) Uani 0.67 1 d P A 1
N3N N 0.321(3) 0.597(2) 0.4827(10) 0.070 Uiso 0.33 1 d PD B 2
O7N O 0.3773(17) 0.6842(12) 0.5171(12) 0.076(3) Uiso 0.33 1 d PD B 2
O8N O 0.3368(15) 0.5962(11) 0.3748(10) 0.063(3) Uiso 0.33 1 d PD B 2
O9N O 0.2225(18) 0.5163(13) 0.5565(13) 0.082(4) Uiso 0.33 1 d PD B 2
O1W O 0.4598(5) 0.8425(4) 0.2700(4) 0.0601(9) Uani 1 1 d D . .
H11W H 0.405(7) 0.783(4) 0.326(3) 0.072 Uiso 1 1 d D . .
H12W H 0.428(7) 0.834(5) 0.209(3) 0.072 Uiso 1 1 d D . .
O2W O 0.1010(5) 0.4656(4) 0.3087(5) 0.0717(11) Uani 1 1 d D . .
H21W H -0.005(2) 0.458(6) 0.346(5) 0.086 Uiso 1 1 d D . .
H22W H 0.131(7) 0.521(5) 0.345(5) 0.086 Uiso 1 1 d D . .

loop_
_atom_site_aniso_label
_atom_site_aniso_U_11
_atom_site_aniso_U_22
_atom_site_aniso_U_33
_atom_site_aniso_U_23
_atom_site_aniso_U_13
_atom_site_aniso_U_12
N1 0.0377(16) 0.0360(14) 0.0290(14) -0.0023(11) -0.0131(12) -0.0049(12)
C2 0.043(2) 0.0309(16) 0.0386(18) -0.0027(14) -0.0156(16) -0.0052(14)
C3 0.052(2) 0.043(2) 0.0343(18) -0.0019(15) -0.0159(17) -0.0175(17)
N4 0.0380(16) 0.0308(14) 0.0355(15) -0.0077(11) -0.0151(13) -0.0012(11)
C5 0.041(2) 0.045(2) 0.0310(17) -0.0036(14) -0.0120(15) -0.0119(16)
C6 0.0371(19) 0.0382(17) 0.0352(17) -0.0016(14) -0.0177(15) -0.0062(14)
N7 0.0406(17) 0.0366(15) 0.0299(14) -0.0029(11) -0.0156(13) -0.0074(12)
C8 0.058(3) 0.0409(19) 0.0315(17) -0.0063(15) -0.0182(17) -0.0167(17)
C9 0.0384(18) 0.0314(16) 0.0308(16) -0.0004(12) -0.0157(14) -0.0085(13)
C10 0.042(2) 0.050(2) 0.0343(18) -0.0114(16) -0.0165(16) 0.0010(17)
C11 0.047(2) 0.0415(19) 0.0382(19) -0.0072(15) -0.0246(17) 0.0028(16)
C12 0.0336(17) 0.0251(14) 0.0310(15) -0.0045(12) -0.0100(13) -0.0065(12)
C13 0.0334(18) 0.0420(19) 0.0380(18) -0.0063(15) -0.0086(15) -0.0050(15)
C14 0.0368(19) 0.0354(17) 0.0392(18) -0.0066(14) -0.0156(15) 0.0039(14)
C15 0.039(2) 0.044(2) 0.0299(16) -0.0043(14) -0.0075(14) -0.0139(15)
N1N 0.0393(18) 0.053(2) 0.0461(19) -0.0129(15) -0.0143(15) 0.0015(15)
O1N 0.058(2) 0.0632(19) 0.0438(16) -0.0141(14) -0.0209(15) 0.0224(16)
O2N 0.090(3) 0.096(3) 0.064(2) -0.017(2) -0.046(2) 0.030(2)
O3N 0.046(2) 0.135(4) 0.058(2) -0.044(2) -0.0098(17) 0.010(2)
N2N 0.0342(16) 0.0434(16) 0.0309(14) -0.0123(12) -0.0107(12) 0.0043(12)
O4N 0.069(2) 0.085(3) 0.0362(16) -0.0178(16) -0.0152(16) 0.0174(19)
O5N 0.057(2) 0.086(2) 0.0417(16) -0.0198(16) -0.0233(15) 0.0327(18)
O6N 0.076(3) 0.095(3) 0.051(2) -0.0110(19) -0.0270(19) 0.044(2)
Br 0.0610(6) 0.0678(6) 0.0419(4) -0.0104(3) -0.0028(3) 0.0131(4)
O1W 0.059(2) 0.060(2) 0.064(2) -0.0209(17) -0.0211(18) 0.0096(16)
O2W 0.062(2) 0.054(2) 0.099(3) -0.008(2) -0.030(2) 0.0129(18)

loop_
_geom_bond_atom_site_label_1
_geom_bond_atom_site_label_2
_geom_bond_distance
_geom_bond_site_symmetry_2
_geom_bond_publ_flag
N1 C15 1.491(5) 2_666 ?
N1 C2 1.517(5) . ?
C2 C3 1.511(6) . ?
C3 N4 1.491(5) . ?
N4 C5 1.484(5) . ?
C5 C6 1.530(5) . ?
C6 N7 1.482(5) . ?
N7 C8 1.501(5) . ?
C8 C9 1.497(5) . ?
C9 C10 1.364(5) . ?
C9 C14 1.403(5) . ?
C10 C11 1.387(5) . ?
C11 C12 1.387(5) . ?
C12 C13 1.395(5) . ?
C12 C15 1.508(5) . ?
C13 C14 1.398(5) . ?
C15 N1 1.491(5) 2_666 ?
N1N O2N 1.232(5) . ?
N1N O1N 1.246(5) . ?
N1N O3N 1.248(5) . ?
N2N O6N 1.223(5) . ?
N2N O5N 1.249(4) . ?
N2N O4N 1.256(4) . ?
N3N O7N 1.239(2) . ?
N3N O9N 1.240(2) . ?
N3N O8N 1.240(2) . ?
